data_4001986
loop_
_publ_author_name
'Lin, Na'
'Qiao, Juan'
'Duan, Lian'
'Xue, Jie'
'Wang, Liduo'

_publ_section_title
;
 Rational Design of Chelated Aluminum Complexes toward Highly Efficient
 and Thermally Stable Electron-Transporting Materials
;
_journal_issue 12
_journal_name_full 'Chemistry of Materials'
_journal_page_first 3693
_journal_paper_doi 10.1021/cm5011604
_journal_volume 26
_journal_year 2014
_chemical_formula_sum 'C41 H27 Al N5 O3'
_chemical_formula_weight 664.66
_chemical_name_systematic
; 
 ? 
;
_space_group_IT_number 2
_symmetry_space_group_name_Hall '-P 1'
_symmetry_space_group_name_H-M 'P -1'
_atom_sites_solution_hydrogens geom
_atom_sites_solution_primary direct
_atom_sites_solution_secondary difmap
_audit_creation_method SHELXL-97
_cell_angle_alpha 109.99(3)
_cell_angle_beta 90.72(3)
_cell_angle_gamma 97.22(3)
_cell_formula_units_Z 2
_cell_length_a 10.432(2)
_cell_length_b 11.273(2)
_cell_length_c 15.005(3)
_cell_measurement_temperature 293(2)
_cell_volume 1642.2(6)
_computing_structure_refinement 'SHELXL-97 (Sheldrick, 1997)'
_computing_structure_solution 'SHELXS-97 (Sheldrick, 1990)'
_diffrn_ambient_temperature 293(2)
_diffrn_measured_fraction_theta_full 0.979
_diffrn_measured_fraction_theta_max 0.979
_diffrn_radiation_monochromator graphite
_diffrn_radiation_source 'fine-focus sealed tube'
_diffrn_radiation_type MoK\a
_diffrn_radiation_wavelength 0.71073
_diffrn_reflns_av_R_equivalents 0.0319
_diffrn_reflns_av_sigmaI/netI 0.0466
_diffrn_reflns_limit_h_max 15
_diffrn_reflns_limit_h_min -15
_diffrn_reflns_limit_k_max 16
_diffrn_reflns_limit_k_min -16
_diffrn_reflns_limit_l_max 21
_diffrn_reflns_limit_l_min -22
_diffrn_reflns_number 24737
_diffrn_reflns_theta_full 31.51
_diffrn_reflns_theta_max 31.51
_diffrn_reflns_theta_min 2.89
_exptl_absorpt_coefficient_mu 0.111
_exptl_crystal_density_diffrn 1.344
_exptl_crystal_density_method 'not measured'
_exptl_crystal_F_000 690
_refine_diff_density_max 0.866
_refine_diff_density_min -0.668
_refine_diff_density_rms 0.064
_refine_ls_extinction_method none
_refine_ls_goodness_of_fit_ref 1.060
_refine_ls_hydrogen_treatment mixed
_refine_ls_matrix_type full
_refine_ls_number_parameters 453
_refine_ls_number_reflns 10700
_refine_ls_number_restraints 0
_refine_ls_restrained_S_all 1.060
_refine_ls_R_factor_all 0.0952
_refine_ls_R_factor_gt 0.0742
_refine_ls_shift/su_max 0.030
_refine_ls_shift/su_mean 0.001
_refine_ls_structure_factor_coef Fsqd
_refine_ls_weighting_details 'calc w=1/[\s^2^(Fo^2^)+(0.1019P)^2^+0.8269P] where P=(Fo^2^+2Fc^2^)/3'
_refine_ls_weighting_scheme calc
_refine_ls_wR_factor_gt 0.1937
_refine_ls_wR_factor_ref 0.2106
_reflns_number_gt 8412
_reflns_number_total 10700
_reflns_threshold_expression >2sigma(I)
_cod_data_source_file cm5011604_si_003.cif
_cod_data_source_block linna
_cod_depositor_comments 'Adding full bibliography for 4001985--4001986.cif.'
_cod_original_cell_volume 1642.1(6)
_cod_original_sg_symbol_H-M P-1
_cod_database_code 4001986

loop_
_symmetry_equiv_pos_as_xyz
'x, y, z'
'-x, -y, -z'

loop_
_atom_site_label
_atom_site_type_symbol
_atom_site_fract_x
_atom_site_fract_y
_atom_site_fract_z
_atom_site_U_iso_or_equiv
_atom_site_adp_type
_atom_site_occupancy
_atom_site_symmetry_multiplicity
_atom_site_calc_flag
_atom_site_refinement_flags
Al1 Al 0.96266(5) 0.81556(5) 0.20872(4) 0.02459(14) Uani 1 1 d .
O1 O 0.90996(12) 0.65039(12) 0.16945(9) 0.0234(3) Uani 1 1 d .
O2 O 1.13492(13) 0.85893(14) 0.21561(11) 0.0320(3) Uani 1 1 d .
C3 C 0.69453(17) 0.55897(17) 0.17869(12) 0.0222(3) Uani 1 1 d .
C4 C 0.82831(16) 0.57561(16) 0.20298(12) 0.0213(3) Uani 1 1 d .
C5 C 0.64035(17) 0.62117(17) 0.11671(13) 0.0232(3) Uani 1 1 d .
C6 C 0.60758(17) 0.48606(18) 0.21587(13) 0.0245(3) Uani 1 1 d .
H6A H 0.5195 0.4776 0.2003 0.029 Uiso 1 1 calc R
C7 C 0.87268(17) 0.51358(17) 0.26268(13) 0.0230(3) Uani 1 1 d .
N1 N 0.99058(15) 0.83372(15) 0.34990(12) 0.0274(3) Uani 1 1 d .
O3 O 0.84951(15) 0.92848(15) 0.23967(11) 0.0362(3) Uani 1 1 d .
C10 C 0.78221(18) 0.43940(18) 0.29727(13) 0.0251(3) Uani 1 1 d .
H10A H 0.8118 0.3980 0.3359 0.030 Uiso 1 1 calc R
N2 N 0.94437(17) 0.82750(16) 0.07643(13) 0.0303(4) Uani 1 1 d .
C12 C 1.12239(18) 0.85375(18) 0.37080(14) 0.0285(4) Uani 1 1 d .
C13 C 0.55411(18) 0.35000(18) 0.31481(14) 0.0258(3) Uani 1 1 d .
C14 C 0.64929(18) 0.42561(18) 0.27574(13) 0.0249(3) Uani 1 1 d .
C15 C 1.01233(17) 0.52489(17) 0.29098(14) 0.0250(3) Uani 1 1 d .
N3 N 0.62494(18) 0.64724(19) -0.03621(13) 0.0345(4) Uani 1 1 d .
C17 C 0.53911(19) 0.6930(2) 0.14607(15) 0.0300(4) Uani 1 1 d .
H17A H 0.5101 0.7087 0.2069 0.036 Uiso 1 1 calc R
C18 C 1.11084(18) 0.52809(19) 0.22939(15) 0.0293(4) Uani 1 1 d .
H18A H 1.0915 0.5272 0.1685 0.035 Uiso 1 1 calc R
C19 C 1.17167(19) 0.5336(2) 0.41306(14) 0.0303(4) Uani 1 1 d .
H19A H 1.1916 0.5359 0.4743 0.036 Uiso 1 1 calc R
C20 C 0.67971(19) 0.60258(19) 0.02509(14) 0.0281(4) Uani 1 1 d .
H20A H 0.7482 0.5563 0.0052 0.034 Uiso 1 1 calc R
C21 C 1.19776(19) 0.86732(18) 0.29641(15) 0.0308(4) Uani 1 1 d .
C22 C 0.5700(2) 0.3486(2) 0.40643(15) 0.0328(4) Uani 1 1 d .
H22A H 0.6431 0.3938 0.4449 0.039 Uiso 1 1 calc R
C23 C 1.0499(2) 0.5293(2) 0.38232(15) 0.0320(4) Uani 1 1 d .
H23A H 0.9853 0.5291 0.4245 0.038 Uiso 1 1 calc R
C24 C 0.7676(2) 0.8020(2) 0.39537(16) 0.0351(4) Uani 1 1 d .
H24A H 0.7498 0.8017 0.3324 0.053 Uiso 1 1 calc R
H24B H 0.7296 0.8694 0.4404 0.053 Uiso 1 1 calc R
H24C H 0.7314 0.7217 0.3997 0.053 Uiso 1 1 calc R
C25 C 1.1781(2) 0.8615(2) 0.45856(16) 0.0351(5) Uani 1 1 d .
N4 N 0.35107(19) 0.2099(2) 0.29137(15) 0.0404(4) Uani 1 1 d .
C27 C 0.4412(2) 0.2796(2) 0.26114(15) 0.0324(4) Uani 1 1 d .
H27A H 0.4284 0.2818 0.2003 0.039 Uiso 1 1 calc R
C28 C 0.9115(2) 0.82269(19) 0.41668(15) 0.0306(4) Uani 1 1 d .
C29 C 0.8532(2) 0.9058(2) 0.07815(18) 0.0366(5) Uani 1 1 d .
C30 C 0.9990(2) 0.7729(2) -0.00447(15) 0.0345(4) Uani 1 1 d .
C31 C 0.4822(2) 0.7406(2) 0.08415(16) 0.0369(5) Uani 1 1 d .
H31A H 0.4146 0.7887 0.1024 0.044 Uiso 1 1 calc R
C32 C 1.3316(2) 0.8889(2) 0.31160(18) 0.0374(5) Uani 1 1 d .
H32A H 1.3837 0.8997 0.2644 0.045 Uiso 1 1 calc R
C33 C 1.3881(2) 0.8943(2) 0.39928(19) 0.0430(6) Uani 1 1 d .
H33A H 1.4778 0.9069 0.4082 0.052 Uiso 1 1 calc R
C34 C 0.5278(2) 0.7153(2) -0.00496(16) 0.0371(5) Uani 1 1 d .
H34A H 0.4889 0.7475 -0.0463 0.045 Uiso 1 1 calc R
C35 C 0.4760(2) 0.2791(2) 0.43999(17) 0.0383(5) Uani 1 1 d .
H35A H 0.4840 0.2786 0.5017 0.046 Uiso 1 1 calc R
N5 N 1.2388(2) 0.5326(2) 0.26030(17) 0.0499(5) Uani 1 1 d .
C37 C 0.9614(2) 0.8301(2) 0.50647(16) 0.0403(5) Uani 1 1 d .
H37A H 0.9047 0.8217 0.5519 0.048 Uiso 1 1 calc R
C38 C 1.3157(2) 0.8816(2) 0.47107(18) 0.0427(6) Uani 1 1 d .
H38A H 1.3558 0.8861 0.5280 0.051 Uiso 1 1 calc R
C39 C 0.8028(2) 0.9604(2) 0.16825(18) 0.0386(5) Uani 1 1 d .
C40 C 1.0974(2) 0.6868(2) -0.00509(17) 0.0392(5) Uani 1 1 d .
H40A H 1.1114 0.6852 0.0578 0.059 Uiso 1 1 calc R
H40B H 1.1773 0.7177 -0.0259 0.059 Uiso 1 1 calc R
H40C H 1.0666 0.6022 -0.0476 0.059 Uiso 1 1 calc R
C41 C 1.2630(2) 0.5346(2) 0.35258(18) 0.0417(5) Uani 1 1 d .
H41A H 1.3481 0.5366 0.3728 0.050 Uiso 1 1 calc R
C42 C 1.0924(2) 0.8496(2) 0.52785(17) 0.0422(5) Uani 1 1 d .
H42A H 1.1242 0.8549 0.5875 0.051 Uiso 1 1 calc R
C43 C 0.3703(2) 0.2106(2) 0.38020(18) 0.0388(5) Uani 1 1 d .
H43A H 0.3090 0.1622 0.4027 0.047 Uiso 1 1 calc R
C44 C 0.8115(3) 0.9311(2) -0.0022(2) 0.0466(6) Uani 1 1 d .
C45 C 0.8692(3) 0.8714(3) -0.0870(2) 0.0541(8) Uani 1 1 d .
H45A H 0.8443 0.8835 -0.1427 0.065 Uiso 1 1 calc R
C46 C 0.9624(3) 0.7952(2) -0.08791(18) 0.0466(6) Uani 1 1 d .
H46A H 1.0020 0.7579 -0.1440 0.056 Uiso 1 1 calc R
C47 C 0.7134(3) 1.0130(3) 0.0098(3) 0.0669(10) Uani 1 1 d .
H47A H 0.6818 1.0311 -0.0417 0.080 Uiso 1 1 calc R
C48 C 0.7100(3) 1.0395(3) 0.1762(2) 0.0565(7) Uani 1 1 d .
H48A H 0.6760 1.0765 0.2347 0.068 Uiso 1 1 calc R
C49 C 0.6670(4) 1.0642(3) 0.0975(3) 0.0691(10) Uani 1 1 d .
H49A H 0.6041 1.1177 0.1046 0.083 Uiso 1 1 calc R

loop_
_atom_site_aniso_label
_atom_site_aniso_U_11
_atom_site_aniso_U_22
_atom_site_aniso_U_33
_atom_site_aniso_U_23
_atom_site_aniso_U_13
_atom_site_aniso_U_12
Al1 0.0219(3) 0.0226(3) 0.0280(3) 0.0071(2) -0.0031(2) 0.00385(19)
O1 0.0202(6) 0.0237(6) 0.0262(6) 0.0092(5) 0.0000(5) 0.0015(4)
O2 0.0249(7) 0.0330(7) 0.0333(7) 0.0073(6) -0.0029(5) -0.0007(5)
C3 0.0202(7) 0.0237(7) 0.0229(8) 0.0085(6) -0.0025(6) 0.0034(6)
C4 0.0189(7) 0.0229(7) 0.0221(7) 0.0074(6) -0.0001(6) 0.0039(6)
C5 0.0198(7) 0.0252(8) 0.0255(8) 0.0107(7) -0.0036(6) 0.0018(6)
C6 0.0194(8) 0.0290(8) 0.0264(8) 0.0112(7) -0.0023(6) 0.0039(6)
C7 0.0196(7) 0.0250(8) 0.0245(8) 0.0083(6) -0.0031(6) 0.0047(6)
N1 0.0238(7) 0.0256(7) 0.0286(8) 0.0035(6) -0.0042(6) 0.0057(6)
O3 0.0377(8) 0.0321(7) 0.0378(8) 0.0077(6) -0.0039(6) 0.0147(6)
C10 0.0232(8) 0.0278(8) 0.0272(8) 0.0130(7) -0.0026(6) 0.0045(6)
N2 0.0334(9) 0.0237(7) 0.0347(9) 0.0136(7) -0.0056(7) -0.0022(6)
C12 0.0233(8) 0.0239(8) 0.0319(9) 0.0011(7) -0.0061(7) 0.0049(6)
C13 0.0221(8) 0.0282(8) 0.0298(9) 0.0135(7) 0.0004(7) 0.0036(6)
C14 0.0221(8) 0.0268(8) 0.0270(8) 0.0109(7) 0.0000(6) 0.0034(6)
C15 0.0205(8) 0.0234(8) 0.0305(9) 0.0081(7) -0.0042(6) 0.0048(6)
N3 0.0371(9) 0.0418(10) 0.0282(8) 0.0164(7) -0.0024(7) 0.0071(8)
C17 0.0279(9) 0.0355(10) 0.0294(9) 0.0128(8) -0.0009(7) 0.0101(7)
C18 0.0227(8) 0.0320(9) 0.0319(9) 0.0086(8) -0.0007(7) 0.0063(7)
C19 0.0236(9) 0.0399(10) 0.0267(9) 0.0095(8) -0.0102(7) 0.0086(7)
C20 0.0263(9) 0.0309(9) 0.0274(9) 0.0104(7) -0.0014(7) 0.0047(7)
C21 0.0250(9) 0.0246(8) 0.0360(10) 0.0026(7) -0.0052(7) 0.0024(7)
C22 0.0270(9) 0.0425(11) 0.0324(10) 0.0186(9) -0.0013(7) 0.0019(8)
C23 0.0262(9) 0.0382(10) 0.0326(10) 0.0125(8) -0.0033(7) 0.0074(8)
C24 0.0296(10) 0.0396(11) 0.0321(10) 0.0064(8) 0.0023(8) 0.0073(8)
C25 0.0334(10) 0.0295(9) 0.0358(11) 0.0021(8) -0.0102(8) 0.0074(8)
N4 0.0362(10) 0.0403(10) 0.0440(11) 0.0185(9) -0.0022(8) -0.0081(8)
C27 0.0305(10) 0.0348(10) 0.0312(10) 0.0136(8) -0.0030(8) -0.0037(8)
C28 0.0289(9) 0.0303(9) 0.0291(9) 0.0044(7) 0.0001(7) 0.0078(7)
C29 0.0376(11) 0.0255(9) 0.0490(13) 0.0190(9) -0.0133(9) -0.0024(8)
C30 0.0405(11) 0.0288(9) 0.0326(10) 0.0130(8) -0.0036(8) -0.0075(8)
C31 0.0376(11) 0.0409(11) 0.0372(11) 0.0151(9) -0.0021(9) 0.0192(9)
C32 0.0252(9) 0.0313(10) 0.0475(13) 0.0038(9) -0.0029(8) 0.0019(7)
C33 0.0251(10) 0.0359(11) 0.0561(14) 0.0010(10) -0.0126(9) 0.0053(8)
C34 0.0429(12) 0.0397(11) 0.0342(11) 0.0176(9) -0.0084(9) 0.0121(9)
C35 0.0360(11) 0.0510(13) 0.0355(11) 0.0260(10) 0.0017(9) 0.0029(9)
N5 0.0306(10) 0.0538(13) 0.0589(14) 0.0093(11) -0.0007(9) 0.0116(9)
C37 0.0404(12) 0.0494(13) 0.0294(10) 0.0095(9) 0.0002(9) 0.0116(10)
C38 0.0336(11) 0.0389(11) 0.0459(13) 0.0021(10) -0.0181(10) 0.0081(9)
C39 0.0393(11) 0.0276(9) 0.0490(13) 0.0128(9) -0.0110(10) 0.0079(8)
C40 0.0449(13) 0.0363(11) 0.0339(11) 0.0099(9) 0.0067(9) 0.0030(9)
C41 0.0256(10) 0.0478(13) 0.0453(13) 0.0064(10) -0.0128(9) 0.0111(9)
C42 0.0447(13) 0.0474(13) 0.0304(11) 0.0067(9) -0.0088(9) 0.0121(10)
C43 0.0362(11) 0.0397(11) 0.0451(12) 0.0229(10) 0.0068(9) -0.0013(9)
C44 0.0551(15) 0.0345(11) 0.0547(15) 0.0265(11) -0.0224(12) -0.0064(10)
C45 0.0718(19) 0.0467(14) 0.0481(15) 0.0313(12) -0.0245(13) -0.0157(13)
C46 0.0615(16) 0.0433(13) 0.0341(11) 0.0198(10) -0.0087(11) -0.0137(11)
C47 0.073(2) 0.0487(16) 0.091(3) 0.0430(17) -0.0354(19) 0.0023(14)
C48 0.0564(17) 0.0422(13) 0.076(2) 0.0210(13) -0.0062(14) 0.0241(12)
C49 0.072(2) 0.0516(17) 0.094(3) 0.0318(18) -0.0169(19) 0.0274(16)

loop_
_atom_type_symbol
_atom_type_description
_atom_type_scat_dispersion_real
_atom_type_scat_dispersion_imag
_atom_type_scat_source
C C 0.0033 0.0016 'International Tables Vol C Tables 4.2.6.8 and 6.1.1.4'
H H 0.0000 0.0000 'International Tables Vol C Tables 4.2.6.8 and 6.1.1.4'
N N 0.0061 0.0033 'International Tables Vol C Tables 4.2.6.8 and 6.1.1.4'
O O 0.0106 0.0060 'International Tables Vol C Tables 4.2.6.8 and 6.1.1.4'
Al Al 0.0645 0.0514 'International Tables Vol C Tables 4.2.6.8 and 6.1.1.4'

loop_
_geom_angle_atom_site_label_1
_geom_angle_atom_site_label_2
_geom_angle_atom_site_label_3
_geom_angle
O1 Al1 O3 121.22(8)
O1 Al1 O2 114.82(8)
O3 Al1 O2 123.96(8)
O1 Al1 N2 94.19(7)
O3 Al1 N2 84.69(8)
O2 Al1 N2 92.02(8)
O1 Al1 N1 94.73(7)
O3 Al1 N1 90.62(8)
O2 Al1 N1 84.30(8)
N2 Al1 N1 171.08(7)
C4 O1 Al1 133.53(12)
C21 O2 Al1 116.00(14)
C6 C3 C4 120.18(16)
C6 C3 C5 117.65(15)
C4 C3 C5 122.12(16)
O1 C4 C3 119.26(15)
O1 C4 C7 121.85(15)
C3 C4 C7 118.88(16)
C20 C5 C17 117.14(17)
C20 C5 C3 122.30(17)
C17 C5 C3 120.35(17)
C14 C6 C3 121.73(16)
C10 C7 C4 119.09(16)
C10 C7 C15 118.52(16)
C4 C7 C15 122.38(16)
C28 N1 C12 118.60(18)
C28 N1 Al1 134.05(14)
C12 N1 Al1 107.20(14)
C39 O3 Al1 116.13(15)
C14 C10 C7 122.28(16)
C30 N2 C29 119.43(19)
C30 N2 Al1 132.66(15)
C29 N2 Al1 107.88(15)
N1 C12 C25 123.4(2)
N1 C12 C21 114.31(18)
C25 C12 C21 122.30(19)
C22 C13 C27 117.01(18)
C22 C13 C14 121.97(18)
C27 C13 C14 120.99(17)
C6 C14 C10 117.79(17)
C6 C14 C13 120.30(16)
C10 C14 C13 121.91(16)
C18 C15 C23 116.85(17)
C18 C15 C7 123.00(17)
C23 C15 C7 120.13(18)
C20 N3 C34 116.59(18)
C31 C17 C5 119.55(19)
C15 C18 N5 119.2(2)
C41 C19 C23 117.1(2)
N3 C20 C5 124.12(19)
O2 C21 C32 124.2(2)
O2 C21 C12 117.56(17)
C32 C21 C12 118.2(2)
C35 C22 C13 119.4(2)
C19 C23 C15 124.7(2)
C12 C25 C42 116.8(2)
C12 C25 C38 117.9(2)
C42 C25 C38 125.2(2)
C27 N4 C43 116.63(19)
N4 C27 C13 124.5(2)
N1 C28 C37 120.8(2)
N1 C28 C24 119.29(18)
C37 C28 C24 119.9(2)
N2 C29 C44 123.5(2)
N2 C29 C39 114.69(19)
C44 C29 C39 121.8(2)
N2 C30 C46 120.0(2)
N2 C30 C40 118.60(19)
C46 C30 C40 121.3(2)
C34 C31 C17 118.4(2)
C21 C32 C33 119.6(2)
C38 C33 C32 122.3(2)
N3 C34 C31 124.19(19)
C43 C35 C22 118.8(2)
C41 N5 C18 118.2(2)
C42 C37 C28 121.0(2)
C33 C38 C25 119.7(2)
O3 C39 C48 125.0(3)
O3 C39 C29 116.45(19)
C48 C39 C29 118.6(2)
C19 C41 N5 123.87(19)
C37 C42 C25 119.4(2)
N4 C43 C35 123.7(2)
C29 C44 C45 116.2(2)
C29 C44 C47 117.4(3)
C45 C44 C47 126.4(3)
C46 C45 C44 120.0(2)
C45 C46 C30 120.8(3)
C49 C47 C44 119.4(3)
C39 C48 C49 120.2(3)
C47 C49 C48 122.6(3)

loop_
_geom_bond_atom_site_label_1
_geom_bond_atom_site_label_2
_geom_bond_distance
Al1 O1 1.7609(15)
Al1 O3 1.7935(16)
Al1 O2 1.7941(16)
Al1 N2 2.0432(19)
Al1 N1 2.0706(18)
O1 C4 1.345(2)
O2 C21 1.340(3)
C3 C6 1.396(3)
C3 C4 1.411(2)
C3 C5 1.486(2)
C4 C7 1.416(2)
C5 C20 1.393(3)
C5 C17 1.396(3)
C6 C14 1.394(2)
C7 C10 1.404(3)
C7 C15 1.490(2)
N1 C28 1.334(3)
N1 C12 1.379(2)
O3 C39 1.345(3)
C10 C14 1.397(3)
N2 C30 1.331(3)
N2 C29 1.371(3)
C12 C25 1.403(3)
C12 C21 1.413(3)
C13 C22 1.389(3)
C13 C27 1.404(3)
C13 C14 1.483(3)
C15 C18 1.396(3)
C15 C23 1.403(3)
N3 C20 1.342(3)
N3 C34 1.340(3)
C17 C31 1.383(3)
C18 N5 1.397(3)
C19 C41 1.325(3)
C19 C23 1.335(3)
C21 C32 1.389(3)
C22 C35 1.384(3)
C24 C28 1.503(3)
C25 C42 1.410(4)
C25 C38 1.424(3)
N4 C27 1.333(3)
N4 C43 1.343(3)
C28 C37 1.410(3)
C29 C44 1.406(3)
C29 C39 1.419(4)
C30 C46 1.416(3)
C30 C40 1.497(3)
C31 C34 1.373(3)
C32 C33 1.414(4)
C33 C38 1.360(4)
C35 C43 1.380(3)
N5 C41 1.397(3)
C37 C42 1.372(3)
C39 C48 1.376(3)
C44 C45 1.404(5)
C44 C47 1.435(4)
C45 C46 1.373(4)
C47 C49 1.366(5)
C48 C49 1.385(4)
